data_1503717
loop_
_publ_author_name
'Cummings, Christopher G.'
'Ross, Nathan T.'
'Katt, William P.'
'Hamilton, Andrew D.'

_publ_section_title
;
 Synthesis and biological evaluation of a 5-6-5 imidazole-phenyl-thiazole
 based alpha-helix mimetic.
;
_journal_issue 1
_journal_name_full 'Organic letters'
_journal_page_first 25
_journal_page_last 28
_journal_paper_doi 10.1021/ol8022962
_journal_volume 11
_journal_year 2009
_chemical_formula_sum 'C17 H16 F3 N3 O2 S'
_chemical_formula_weight 383.39
_chemical_name_systematic
; 
 ? 
;
_space_group_IT_number 14
_symmetry_cell_setting monoclinic
_symmetry_space_group_name_Hall '-P 2yn'
_symmetry_space_group_name_H-M 'P 1 21/n 1'
_atom_sites_solution_hydrogens geom
_atom_sites_solution_primary direct
_atom_sites_solution_secondary difmap
_audit_creation_method SHELXL-97
_cell_angle_alpha 90.00
_cell_angle_beta 117.21(3)
_cell_angle_gamma 90.00
_cell_formula_units_Z 4
_cell_length_a 11.159(2)
_cell_length_b 15.012(3)
_cell_length_c 11.545(2)
_cell_measurement_temperature 173(2)
_cell_volume 1720.0(7)
_computing_cell_refinement Denzo
_computing_data_collection 'Nonius Collect'
_computing_data_reduction Denzo
_computing_molecular_graphics 'Bruker SHELXTL'
_computing_publication_material 'Bruker SHELXTL'
_computing_structure_refinement 'SHELXL-97 (Sheldrick, 1997)'
_computing_structure_solution 'SHELXS-97 (Sheldrick, 1990)'
_diffrn_ambient_temperature 173(2)
_diffrn_measured_fraction_theta_full 0.989
_diffrn_measured_fraction_theta_max 0.989
_diffrn_measurement_device_type 'Nonius KappaCCD'
_diffrn_measurement_method '\w scans'
_diffrn_radiation_monochromator graphite
_diffrn_radiation_source 'fine-focus sealed tube'
_diffrn_radiation_type MoK\a
_diffrn_radiation_wavelength 0.71073
_diffrn_reflns_av_R_equivalents 0.0346
_diffrn_reflns_av_sigmaI/netI 0.0684
_diffrn_reflns_limit_h_max 15
_diffrn_reflns_limit_h_min -15
_diffrn_reflns_limit_k_max 20
_diffrn_reflns_limit_k_min -20
_diffrn_reflns_limit_l_max 15
_diffrn_reflns_limit_l_min -15
_diffrn_reflns_number 7216
_diffrn_reflns_theta_full 29.02
_diffrn_reflns_theta_max 29.02
_diffrn_reflns_theta_min 2.40
_exptl_absorpt_coefficient_mu 0.236
_exptl_absorpt_correction_T_max 0.9813
_exptl_absorpt_correction_T_min 0.9543
_exptl_absorpt_correction_type none
_exptl_crystal_colour colorless
_exptl_crystal_density_diffrn 1.481
_exptl_crystal_density_method 'not measured'
_exptl_crystal_description block
_exptl_crystal_F_000 792
_exptl_crystal_size_max 0.20
_exptl_crystal_size_mid 0.10
_exptl_crystal_size_min 0.08
_refine_diff_density_max 0.490
_refine_diff_density_min -0.284
_refine_diff_density_rms 0.059
_refine_ls_extinction_method none
_refine_ls_goodness_of_fit_ref 1.038
_refine_ls_hydrogen_treatment mixed
_refine_ls_matrix_type full
_refine_ls_number_parameters 239
_refine_ls_number_reflns 4532
_refine_ls_number_restraints 0
_refine_ls_restrained_S_all 1.038
_refine_ls_R_factor_all 0.0971
_refine_ls_R_factor_gt 0.0519
_refine_ls_shift/su_max 0.018
_refine_ls_shift/su_mean 0.002
_refine_ls_structure_factor_coef Fsqd
_refine_ls_weighting_details 'calc w=1/[\s^2^(Fo^2^)+(0.0800P)^2^+0.0000P] where P=(Fo^2^+2Fc^2^)/3'
_refine_ls_weighting_scheme calc
_refine_ls_wR_factor_gt 0.1302
_refine_ls_wR_factor_ref 0.1492
_reflns_number_gt 2854
_reflns_number_total 4532
_reflns_threshold_expression >2sigma(I)
_cod_data_source_file ol8022962_si_003.cif
_cod_data_source_block cc01
_cod_depositor_comments
;
The following automatic conversions were performed:

'_symmetry_cell_setting' value 'Monoclinic' changed to 'monoclinic'
according to /home/saulius/struct/CIF-dictionaries/cif_core.dic
dictionary named 'cif_core.dic' version 2.4.2 from 2011-04-26.

Automatic conversion script
Id: cif_fix_values 1715 2011-07-08 13:25:40Z adriana 
;
_cod_original_cell_volume 1720.0(6)
_cod_original_sg_symbol_H-M P2(1)/n
_cod_database_code 1503717

loop_
_symmetry_equiv_pos_as_xyz
'x, y, z'
'-x+1/2, y+1/2, -z+1/2'
'-x, -y, -z'
'x-1/2, -y-1/2, z-1/2'

loop_
_atom_site_label
_atom_site_type_symbol
_atom_site_fract_x
_atom_site_fract_y
_atom_site_fract_z
_atom_site_U_iso_or_equiv
_atom_site_adp_type
_atom_site_occupancy
_atom_site_symmetry_multiplicity
_atom_site_calc_flag
_atom_site_refinement_flags
S1 S 0.21829(6) 0.16849(4) 0.31231(5) 0.03511(18) Uani 1 1 d .
N1 N -0.07403(17) 0.13422(12) -0.51317(17) 0.0291(4) Uani 1 1 d .
H1 H -0.138(3) 0.096(2) -0.587(3) 0.063(8) Uiso 1 1 d .
N2 N 0.04058(16) 0.19047(10) -0.32179(16) 0.0248(4) Uani 1 1 d .
N3 N 0.27817(16) 0.32928(11) 0.28516(16) 0.0270(4) Uani 1 1 d .
C1 C -0.0336(2) 0.21777(14) -0.5301(2) 0.0325(5) Uani 1 1 d .
H1A H -0.0529 0.2451 -0.6110 0.039 Uiso 1 1 calc R
C2 C 0.0379(2) 0.25351(14) -0.4115(2) 0.0306(5) Uani 1 1 d .
H2A H 0.0789 0.3107 -0.3924 0.037 Uiso 1 1 calc R
C3 C -0.02898(19) 0.11803(13) -0.3872(2) 0.0254(4) Uani 1 1 d .
C4 C -0.0522(2) 0.03505(13) -0.3312(2) 0.0320(5) Uani 1 1 d .
H4A H -0.1055 -0.0064 -0.4017 0.048 Uiso 1 1 calc R
H4B H -0.1010 0.0489 -0.2813 0.048 Uiso 1 1 calc R
H4C H 0.0346 0.0077 -0.2737 0.048 Uiso 1 1 calc R
C5 C 0.09493(18) 0.20698(13) -0.18406(19) 0.0237(4) Uani 1 1 d .
C6 C 0.07207(19) 0.28921(12) -0.1447(2) 0.0246(4) Uani 1 1 d .
H6A H 0.0247 0.3332 -0.2086 0.029 Uiso 1 1 calc R
C7 C 0.11673(19) 0.30937(12) -0.0138(2) 0.0234(4) Uani 1 1 d .
C8 C 0.18699(18) 0.24263(13) 0.07906(19) 0.0238(4) Uani 1 1 d .
C9 C 0.2121(2) 0.16091(13) 0.0372(2) 0.0280(5) Uani 1 1 d .
H9A H 0.2612 0.1168 0.1003 0.034 Uiso 1 1 calc R
C10 C 0.16748(19) 0.14186(13) -0.0937(2) 0.0273(5) Uani 1 1 d .
H10A H 0.1860 0.0860 -0.1207 0.033 Uiso 1 1 calc R
C11 C 0.0826(2) 0.39915(14) 0.0211(2) 0.0298(5) Uani 1 1 d .
H11A H 0.0346 0.4346 -0.0582 0.045 Uiso 1 1 calc R
H11B H 0.1657 0.4299 0.0802 0.045 Uiso 1 1 calc R
H11C H 0.0252 0.3914 0.0641 0.045 Uiso 1 1 calc R
C12 C 0.23058(19) 0.25577(13) 0.21984(19) 0.0254(4) Uani 1 1 d .
C13 C 0.2830(2) 0.23605(15) 0.4461(2) 0.0345(5) Uani 1 1 d .
H13A H 0.2991 0.2181 0.5308 0.041 Uiso 1 1 calc R
C14 C 0.3084(2) 0.31810(14) 0.4156(2) 0.0308(5) Uani 1 1 d .
C15 C 0.3625(2) 0.39581(17) 0.5059(2) 0.0427(6) Uani 1 1 d .
H15A H 0.3795 0.3779 0.5937 0.064 Uiso 1 1 calc R
H15B H 0.2966 0.4444 0.4754 0.064 Uiso 1 1 calc R
H15C H 0.4468 0.4160 0.5077 0.064 Uiso 1 1 calc R
C16 C -0.3009(2) -0.02185(15) -0.6998(2) 0.0331(5) Uani 1 1 d .
O2 O -0.23740(17) -0.07144(12) -0.60798(17) 0.0526(5) Uani 1 1 d .
O1 O -0.26809(17) 0.05093(11) -0.72740(17) 0.0453(4) Uani 1 1 d .
C17 C -0.4420(2) -0.05423(14) -0.7982(2) 0.0318(5) Uani 1 1 d .
F1 F -0.53780(13) 0.00518(10) -0.81607(16) 0.0615(5) Uani 1 1 d .
F2 F -0.47836(15) -0.12971(10) -0.76133(14) 0.0522(4) Uani 1 1 d .
F3 F -0.44959(14) -0.07127(9) -0.91504(12) 0.0459(4) Uani 1 1 d .

loop_
_atom_site_aniso_label
_atom_site_aniso_U_11
_atom_site_aniso_U_22
_atom_site_aniso_U_33
_atom_site_aniso_U_23
_atom_site_aniso_U_13
_atom_site_aniso_U_12
S1 0.0405(3) 0.0296(3) 0.0333(3) 0.0063(2) 0.0152(3) -0.0041(2)
N1 0.0288(9) 0.0306(10) 0.0279(10) -0.0035(8) 0.0130(8) -0.0008(8)
N2 0.0259(8) 0.0214(8) 0.0279(9) -0.0006(7) 0.0130(7) -0.0011(7)
N3 0.0247(8) 0.0274(9) 0.0274(9) 0.0002(7) 0.0106(7) 0.0007(7)
C1 0.0368(12) 0.0320(12) 0.0316(12) 0.0027(9) 0.0181(10) 0.0006(9)
C2 0.0345(11) 0.0265(11) 0.0332(12) 0.0020(9) 0.0177(9) -0.0021(9)
C3 0.0221(10) 0.0241(10) 0.0321(12) -0.0033(9) 0.0141(9) 0.0011(8)
C4 0.0348(12) 0.0254(11) 0.0365(13) -0.0025(9) 0.0170(10) -0.0030(9)
C5 0.0205(9) 0.0258(10) 0.0239(10) -0.0016(8) 0.0094(8) -0.0034(8)
C6 0.0232(10) 0.0198(10) 0.0293(11) 0.0041(8) 0.0108(8) -0.0005(8)
C7 0.0214(9) 0.0198(9) 0.0291(11) 0.0002(8) 0.0116(8) -0.0022(8)
C8 0.0203(9) 0.0219(10) 0.0292(11) 0.0014(8) 0.0115(8) -0.0014(8)
C9 0.0258(10) 0.0229(10) 0.0315(12) 0.0040(9) 0.0100(9) 0.0030(8)
C10 0.0270(10) 0.0209(10) 0.0337(12) -0.0022(8) 0.0134(9) 0.0017(8)
C11 0.0329(11) 0.0233(10) 0.0293(11) 0.0011(9) 0.0110(9) 0.0031(9)
C12 0.0222(9) 0.0252(10) 0.0294(11) 0.0052(9) 0.0123(8) 0.0020(8)
C13 0.0339(12) 0.0425(13) 0.0269(11) 0.0053(10) 0.0137(10) 0.0040(10)
C14 0.0236(10) 0.0363(12) 0.0322(12) -0.0003(9) 0.0124(9) 0.0051(9)
C15 0.0436(14) 0.0422(14) 0.0348(13) -0.0074(11) 0.0116(11) 0.0024(11)
C16 0.0319(11) 0.0321(12) 0.0371(13) -0.0090(10) 0.0174(10) 0.0026(10)
O2 0.0415(10) 0.0506(11) 0.0463(11) 0.0055(9) 0.0034(8) 0.0078(8)
O1 0.0432(10) 0.0372(9) 0.0534(11) -0.0061(8) 0.0203(8) -0.0085(8)
C17 0.0304(11) 0.0301(11) 0.0320(12) -0.0081(9) 0.0118(9) 0.0001(9)
F1 0.0286(7) 0.0565(9) 0.0790(12) -0.0266(8) 0.0071(7) 0.0118(7)
F2 0.0563(9) 0.0512(9) 0.0543(9) -0.0071(7) 0.0296(8) -0.0191(7)
F3 0.0560(9) 0.0473(9) 0.0282(7) -0.0068(6) 0.0139(6) -0.0025(7)

loop_
_atom_type_symbol
_atom_type_description
_atom_type_scat_dispersion_real
_atom_type_scat_dispersion_imag
_atom_type_scat_source
C C 0.0033 0.0016 'International Tables Vol C Tables 4.2.6.8 and 6.1.1.4'
H H 0.0000 0.0000 'International Tables Vol C Tables 4.2.6.8 and 6.1.1.4'
N N 0.0061 0.0033 'International Tables Vol C Tables 4.2.6.8 and 6.1.1.4'
O O 0.0106 0.0060 'International Tables Vol C Tables 4.2.6.8 and 6.1.1.4'
F F 0.0171 0.0103 'International Tables Vol C Tables 4.2.6.8 and 6.1.1.4'
S S 0.1246 0.1234 'International Tables Vol C Tables 4.2.6.8 and 6.1.1.4'

loop_
_geom_angle_atom_site_label_1
_geom_angle_atom_site_label_2
_geom_angle_atom_site_label_3
_geom_angle
C13 S1 C12 89.32(11)
H1 N1 C3 126.4(16)
H1 N1 C1 123.4(16)
C3 N1 C1 109.78(18)
C3 N2 C2 108.68(17)
C3 N2 C5 126.90(17)
C2 N2 C5 123.98(16)
C12 N3 C14 110.84(17)
C2 C1 N1 107.45(19)
C1 C2 N2 106.71(18)
N1 C3 N2 107.38(18)
N1 C3 C4 125.36(18)
N2 C3 C4 127.26(19)
C6 C5 C10 121.02(19)
C6 C5 N2 118.00(17)
C10 C5 N2 120.98(17)
C5 C6 C7 121.62(18)
C6 C7 C8 117.95(17)
C6 C7 C11 118.50(17)
C8 C7 C11 123.49(18)
C9 C8 C7 119.39(18)
C9 C8 C12 118.71(18)
C7 C8 C12 121.86(17)
C10 C9 C8 122.02(19)
C9 C10 C5 117.95(18)
N3 C12 C8 126.12(17)
N3 C12 S1 114.14(15)
C8 C12 S1 119.74(15)
C14 C13 S1 111.08(17)
C13 C14 N3 114.61(19)
C13 C14 C15 126.7(2)
N3 C14 C15 118.69(19)
O2 C16 O1 129.7(2)
O2 C16 C17 116.1(2)
O1 C16 C17 114.3(2)
F1 C17 F3 107.14(18)
F1 C17 F2 106.10(18)
F3 C17 F2 105.69(17)
F1 C17 C16 112.34(17)
F3 C17 C16 112.13(18)
F2 C17 C16 112.95(19)

loop_
_geom_bond_atom_site_label_1
_geom_bond_atom_site_label_2
_geom_bond_distance
S1 C13 1.707(2)
S1 C12 1.735(2)
N1 H1 1.01(3)
N1 C3 1.326(3)
N1 C1 1.377(3)
N2 C3 1.349(2)
N2 C2 1.394(3)
N2 C5 1.441(3)
N3 C12 1.305(3)
N3 C14 1.395(3)
C1 C2 1.342(3)
C3 C4 1.479(3)
C5 C6 1.379(3)
C5 C10 1.388(3)
C6 C7 1.391(3)
C7 C8 1.414(3)
C7 C11 1.505(3)
C8 C9 1.393(3)
C8 C12 1.481(3)
C9 C10 1.388(3)
C13 C14 1.346(3)
C14 C15 1.496(3)
C16 O2 1.222(3)
C16 O1 1.239(3)
C16 C17 1.540(3)
C17 F1 1.334(2)
C17 F3 1.337(2)
C17 F2 1.337(3)
